data_7013260
loop_
_publ_author_name
'Wei, Pingrong'
'Chan, Katie T. K.'
'Stephan, Douglas W.'

_publ_section_title
;
 Metallated triphenylphosphinimine complexes
;
_journal_issue 19
_journal_name_full 'Dalton Transactions'
_journal_page_first 3804
_journal_paper_doi 10.1039/b305877h
_journal_year 2003
_chemical_formula_sum 'C49 H40 Cl2 N2 P2 Pd'
_chemical_formula_weight 896.07
_space_group_IT_number 14
_symmetry_cell_setting monoclinic
_symmetry_space_group_name_Hall '-P 2ybc'
_symmetry_space_group_name_H-M 'P 1 21/c 1'
_atom_sites_solution_hydrogens geom
_atom_sites_solution_primary direct
_atom_sites_solution_secondary difmap
_audit_creation_method SHELXL-97
_cell_angle_alpha 90.00
_cell_angle_beta 95.731(11)
_cell_angle_gamma 90.00
_cell_formula_units_Z 4
_cell_length_a 14.543(9)
_cell_length_b 10.026(6)
_cell_length_c 29.194(17)
_cell_measurement_temperature 293(2)
_cell_measurement_theta_max 25.0
_cell_measurement_theta_min 2.0
_cell_volume 4235(4)
_computing_structure_refinement 'SHELXL-97 (Sheldrick, 1997)'
_computing_structure_solution 'SHELXS-97 (Sheldrick, 1990)'
_diffrn_ambient_temperature 293(2)
_diffrn_measured_fraction_theta_full 0.994
_diffrn_measured_fraction_theta_max 0.994
_diffrn_radiation_monochromator graphite
_diffrn_radiation_source 'fine-focus sealed tube'
_diffrn_radiation_type MoK\a
_diffrn_radiation_wavelength 0.71073
_diffrn_reflns_av_R_equivalents 0.0457
_diffrn_reflns_av_sigmaI/netI 0.0543
_diffrn_reflns_limit_h_max 15
_diffrn_reflns_limit_h_min -16
_diffrn_reflns_limit_k_max 11
_diffrn_reflns_limit_k_min -5
_diffrn_reflns_limit_l_max 30
_diffrn_reflns_limit_l_min -32
_diffrn_reflns_number 17288
_diffrn_reflns_theta_full 23.23
_diffrn_reflns_theta_max 23.23
_diffrn_reflns_theta_min 1.41
_exptl_absorpt_coefficient_mu 0.677
_exptl_absorpt_correction_T_max 0.256563
_exptl_absorpt_correction_T_min 0.180604
_exptl_absorpt_correction_type sadabs
_exptl_crystal_density_diffrn 1.405
_exptl_crystal_density_method 'not measured'
_exptl_crystal_F_000 1832
_exptl_crystal_size_max 0.25
_exptl_crystal_size_mid 0.23
_exptl_crystal_size_min 0.18
_refine_diff_density_max 0.455
_refine_diff_density_min -0.488
_refine_diff_density_rms 0.051
_refine_ls_extinction_method none
_refine_ls_goodness_of_fit_ref 0.957
_refine_ls_hydrogen_treatment mixed
_refine_ls_matrix_type full
_refine_ls_number_parameters 505
_refine_ls_number_reflns 6030
_refine_ls_number_restraints 0
_refine_ls_restrained_S_all 0.957
_refine_ls_R_factor_all 0.0597
_refine_ls_R_factor_gt 0.0333
_refine_ls_shift/su_max 0.003
_refine_ls_shift/su_mean 0.000
_refine_ls_structure_factor_coef Fsqd
_refine_ls_weighting_details 'calc w=1/[\s^2^(Fo^2^)+(0.0345P)^2^+0.0000P] where P=(Fo^2^+2Fc^2^)/3'
_refine_ls_weighting_scheme calc
_refine_ls_wR_factor_gt 0.0648
_refine_ls_wR_factor_ref 0.0691
_reflns_number_gt 4242
_reflns_number_total 6030
_reflns_threshold_expression >2sigma(I)
_cod_data_source_file b305877h.txt
_cod_data_source_block {(C6H4PPh2NPh)2PdCH2Cl2
_cod_depositor_comments
;
The following automatic conversions were performed:

'_symmetry_cell_setting' tag value 'monclinic' was replaced with
'monoclinic' value.

Automatic conversion script
Id: cif_fix_values 1646 2011-03-28 12:23:43Z adriana 
;
_cod_original_sg_symbol_H-M P2(1)/c
_cod_database_code 7013260

loop_
_symmetry_equiv_pos_as_xyz
'x, y, z'
'-x, y+1/2, -z+1/2'
'-x, -y, -z'
'x, -y-1/2, z-1/2'

loop_
_atom_site_label
_atom_site_type_symbol
_atom_site_fract_x
_atom_site_fract_y
_atom_site_fract_z
_atom_site_U_iso_or_equiv
_atom_site_adp_type
_atom_site_occupancy
_atom_site_symmetry_multiplicity
_atom_site_calc_flag
_atom_site_refinement_flags
_atom_site_disorder_assembly
_atom_site_disorder_group
Pd1 Pd 0.728459(16) -0.11541(3) 0.895264(9) 0.03662(10) Uani 1 1 d . . .
Cl1 Cl 0.23068(12) 0.38187(18) 0.86666(6) 0.1240(5) Uani 1 1 d . . .
Cl2 Cl 0.22264(9) 0.09410(17) 0.85279(5) 0.1060(5) Uani 1 1 d . . .
N1 N 0.66693(17) 0.0385(3) 0.85119(10) 0.0418(7) Uani 1 1 d . . .
N2 N 0.86521(17) -0.0261(3) 0.90264(10) 0.0396(7) Uani 1 1 d . . .
P1 P 0.56128(6) 0.04530(10) 0.86181(3) 0.0382(2) Uani 1 1 d . . .
P2 P 0.93212(6) -0.15372(9) 0.90281(3) 0.0394(2) Uani 1 1 d . . .
C1 C 0.6049(2) -0.2068(4) 0.88623(11) 0.0367(9) Uani 1 1 d . . .
C2 C 0.5291(2) -0.1234(4) 0.87172(11) 0.0402(8) Uani 1 1 d . . .
C3 C 0.4395(2) -0.1740(4) 0.86240(12) 0.0502(10) Uani 1 1 d . . .
H3A H 0.3909 -0.1166 0.8531 0.060 Uiso 1 1 calc R . .
C4 C 0.4229(3) -0.3078(4) 0.86694(13) 0.0575(11) Uani 1 1 d . . .
H4A H 0.3632 -0.3415 0.8614 0.069 Uiso 1 1 calc R . .
C5 C 0.4961(2) -0.3917(4) 0.87992(12) 0.0549(10) Uani 1 1 d . . .
H5A H 0.4854 -0.4828 0.8822 0.066 Uiso 1 1 calc R . .
C6 C 0.5857(2) -0.3431(4) 0.88962(12) 0.0444(9) Uani 1 1 d . . .
H6A H 0.6335 -0.4022 0.8985 0.053 Uiso 1 1 calc R . .
C7 C 0.7042(2) 0.0948(4) 0.81249(12) 0.0393(9) Uani 1 1 d . . .
C8 C 0.6831(2) 0.2236(4) 0.79626(14) 0.0554(11) Uani 1 1 d . . .
H8A H 0.6457 0.2781 0.8123 0.066 Uiso 1 1 calc R . .
C9 C 0.7169(3) 0.2714(5) 0.75677(16) 0.0710(13) Uani 1 1 d . . .
H9A H 0.6997 0.3558 0.7459 0.085 Uiso 1 1 calc R . .
C10 C 0.7754(3) 0.1960(6) 0.73354(15) 0.0760(15) Uani 1 1 d . . .
H10A H 0.7979 0.2284 0.7070 0.091 Uiso 1 1 calc R . .
C11 C 0.8004(3) 0.0713(5) 0.75014(14) 0.0635(13) Uani 1 1 d . . .
H11A H 0.8413 0.0201 0.7351 0.076 Uiso 1 1 calc R . .
C12 C 0.7652(2) 0.0211(4) 0.78914(13) 0.0470(10) Uani 1 1 d . . .
H12A H 0.7828 -0.0635 0.7997 0.056 Uiso 1 1 calc R . .
C13 C 0.5471(2) 0.1412(4) 0.91300(12) 0.0418(9) Uani 1 1 d . . .
C14 C 0.6005(3) 0.2516(4) 0.92377(14) 0.0554(11) Uani 1 1 d . . .
H14A H 0.6443 0.2773 0.9043 0.066 Uiso 1 1 calc R . .
C15 C 0.5906(3) 0.3256(5) 0.96308(17) 0.0743(13) Uani 1 1 d . . .
H15A H 0.6276 0.4001 0.9699 0.089 Uiso 1 1 calc R . .
C16 C 0.5256(4) 0.2882(6) 0.99213(16) 0.0804(15) Uani 1 1 d . . .
H16A H 0.5183 0.3380 1.0184 0.096 Uiso 1 1 calc R . .
C17 C 0.4726(4) 0.1789(6) 0.98223(17) 0.0828(15) Uani 1 1 d . . .
H17A H 0.4296 0.1530 1.0021 0.099 Uiso 1 1 calc R . .
C18 C 0.4817(3) 0.1054(5) 0.94280(14) 0.0648(11) Uani 1 1 d . . .
H18A H 0.4440 0.0316 0.9361 0.078 Uiso 1 1 calc R . .
C19 C 0.4838(2) 0.1140(4) 0.81536(11) 0.0391(8) Uani 1 1 d . . .
C20 C 0.4748(2) 0.0466(4) 0.77399(13) 0.0541(10) Uani 1 1 d . . .
H20A H 0.5038 -0.0354 0.7716 0.065 Uiso 1 1 calc R . .
C21 C 0.4231(3) 0.0996(5) 0.73594(13) 0.0656(12) Uani 1 1 d . . .
H21A H 0.4169 0.0532 0.7082 0.079 Uiso 1 1 calc R . .
C22 C 0.3810(3) 0.2217(5) 0.73943(16) 0.0639(13) Uani 1 1 d . . .
H22A H 0.3473 0.2589 0.7138 0.077 Uiso 1 1 calc R . .
C23 C 0.3886(3) 0.2882(5) 0.78038(15) 0.0621(12) Uani 1 1 d . . .
H23A H 0.3593 0.3700 0.7827 0.074 Uiso 1 1 calc R . .
C24 C 0.4399(2) 0.2346(4) 0.81853(13) 0.0499(10) Uani 1 1 d . . .
H24A H 0.4445 0.2803 0.8464 0.060 Uiso 1 1 calc R . .
C25 C 0.7847(2) -0.2521(3) 0.93964(11) 0.0356(8) Uani 1 1 d . . .
C26 C 0.8821(2) -0.2622(3) 0.94208(11) 0.0371(8) Uani 1 1 d . . .
C27 C 0.9333(3) -0.3357(4) 0.97662(13) 0.0513(10) Uani 1 1 d . . .
H27A H 0.9974 -0.3389 0.9777 0.062 Uiso 1 1 calc R . .
C28 C 0.8881(3) -0.4038(4) 1.00912(13) 0.0592(11) Uani 1 1 d . . .
H28A H 0.9217 -0.4515 1.0324 0.071 Uiso 1 1 calc R . .
C29 C 0.7928(3) -0.4003(4) 1.00664(12) 0.0543(10) Uani 1 1 d . . .
H29A H 0.7621 -0.4482 1.0277 0.065 Uiso 1 1 calc R . .
C30 C 0.7429(2) -0.3256(4) 0.97280(12) 0.0451(9) Uani 1 1 d . . .
H30A H 0.6788 -0.3241 0.9720 0.054 Uiso 1 1 calc R . .
C31 C 0.9333(2) -0.2342(4) 0.84700(12) 0.0430(9) Uani 1 1 d . . .
C32 C 0.8677(3) -0.3285(4) 0.83251(15) 0.0608(11) Uani 1 1 d . . .
H32A H 0.8259 -0.3576 0.8524 0.073 Uiso 1 1 calc R . .
C33 C 0.8640(3) -0.3805(5) 0.78773(17) 0.0805(14) Uani 1 1 d . . .
H33A H 0.8197 -0.4442 0.7781 0.097 Uiso 1 1 calc R . .
C34 C 0.9242(3) -0.3385(6) 0.75858(17) 0.0878(17) Uani 1 1 d . . .
H34A H 0.9215 -0.3744 0.7291 0.105 Uiso 1 1 calc R . .
C35 C 0.9898(3) -0.2428(6) 0.77186(16) 0.0796(15) Uani 1 1 d . . .
H35A H 1.0304 -0.2133 0.7513 0.096 Uiso 1 1 calc R . .
C36 C 0.9947(3) -0.1917(4) 0.81588(14) 0.0592(11) Uani 1 1 d . . .
H36A H 1.0393 -0.1280 0.8251 0.071 Uiso 1 1 calc R . .
C37 C 1.0522(2) -0.1281(4) 0.92412(11) 0.0413(9) Uani 1 1 d . . .
C38 C 1.0765(2) -0.0216(4) 0.95380(12) 0.0474(10) Uani 1 1 d . . .
H38A H 1.0324 0.0415 0.9598 0.057 Uiso 1 1 calc R . .
C39 C 1.1663(3) -0.0102(4) 0.97419(13) 0.0576(11) Uani 1 1 d . . .
H39A H 1.1822 0.0607 0.9939 0.069 Uiso 1 1 calc R . .
C40 C 1.2319(3) -0.1026(5) 0.96559(14) 0.0652(12) Uani 1 1 d . . .
H40A H 1.2922 -0.0937 0.9793 0.078 Uiso 1 1 calc R . .
C41 C 1.2087(3) -0.2090(5) 0.93663(15) 0.0671(13) Uani 1 1 d . . .
H41A H 1.2532 -0.2722 0.9312 0.080 Uiso 1 1 calc R . .
C42 C 1.1193(2) -0.2217(4) 0.91566(13) 0.0556(11) Uani 1 1 d . . .
H42A H 1.1041 -0.2929 0.8959 0.067 Uiso 1 1 calc R . .
C43 C 0.8884(2) 0.1069(4) 0.89417(11) 0.0384(9) Uani 1 1 d . . .
C44 C 0.9510(3) 0.1459(4) 0.86397(14) 0.0562(11) Uani 1 1 d . . .
H44A H 0.9781 0.0817 0.8466 0.067 Uiso 1 1 calc R . .
C45 C 0.9738(3) 0.2790(5) 0.85923(16) 0.0699(13) Uani 1 1 d . . .
H45A H 1.0162 0.3028 0.8388 0.084 Uiso 1 1 calc R . .
C46 C 0.9355(3) 0.3748(5) 0.88373(18) 0.0771(14) Uani 1 1 d . . .
H46A H 0.9526 0.4636 0.8809 0.092 Uiso 1 1 calc R . .
C47 C 0.8703(3) 0.3393(4) 0.91315(17) 0.0709(13) Uani 1 1 d . . .
H47A H 0.8422 0.4046 0.9296 0.085 Uiso 1 1 calc R . .
C48 C 0.8471(3) 0.2062(4) 0.91807(14) 0.0528(10) Uani 1 1 d . . .
H48A H 0.8030 0.1832 0.9377 0.063 Uiso 1 1 calc R . .
C49 C 0.2201(4) 0.2265(5) 0.89216(17) 0.1062(18) Uani 1 1 d . . .
H49A H 0.1623 0.2234 0.9061 0.127 Uiso 1 1 calc R . .
H49B H 0.2700 0.2152 0.9165 0.127 Uiso 1 1 calc R . .

loop_
_atom_site_aniso_label
_atom_site_aniso_U_11
_atom_site_aniso_U_22
_atom_site_aniso_U_33
_atom_site_aniso_U_23
_atom_site_aniso_U_13
_atom_site_aniso_U_12
Pd1 0.03150(14) 0.03819(16) 0.03939(17) 0.00185(17) -0.00036(10) 0.00398(14)
Cl1 0.1485(13) 0.1144(12) 0.1164(12) 0.0273(12) 0.0495(10) -0.0039(11)
Cl2 0.0927(9) 0.1250(13) 0.1006(10) 0.0090(10) 0.0110(7) -0.0009(9)
N1 0.0321(15) 0.0461(18) 0.0469(19) 0.0112(16) 0.0022(13) 0.0067(13)
N2 0.0336(15) 0.0357(18) 0.0491(19) -0.0032(16) 0.0020(13) 0.0040(13)
P1 0.0326(5) 0.0417(5) 0.0398(6) 0.0047(5) 0.0014(4) 0.0054(4)
P2 0.0328(5) 0.0407(6) 0.0439(6) -0.0028(5) -0.0007(4) 0.0051(4)
C1 0.0387(19) 0.043(2) 0.028(2) -0.0010(19) 0.0019(15) -0.0001(17)
C2 0.0352(18) 0.048(2) 0.037(2) 0.001(2) 0.0048(15) 0.0056(18)
C3 0.038(2) 0.061(3) 0.051(2) 0.003(2) 0.0013(17) 0.0016(19)
C4 0.039(2) 0.065(3) 0.067(3) 0.003(3) -0.0041(19) -0.016(2)
C5 0.064(2) 0.049(2) 0.051(2) 0.003(2) -0.0005(19) -0.011(2)
C6 0.049(2) 0.044(2) 0.039(2) 0.002(2) -0.0034(17) 0.0020(17)
C7 0.0307(17) 0.045(2) 0.041(2) 0.003(2) -0.0040(16) -0.0036(17)
C8 0.047(2) 0.057(3) 0.062(3) 0.010(3) 0.008(2) -0.001(2)
C9 0.052(3) 0.078(3) 0.081(4) 0.034(3) 0.000(2) -0.010(2)
C10 0.049(3) 0.125(5) 0.053(3) 0.029(3) 0.000(2) -0.016(3)
C11 0.047(2) 0.099(4) 0.045(3) -0.006(3) 0.007(2) -0.001(2)
C12 0.038(2) 0.059(3) 0.043(2) -0.002(2) -0.0030(18) 0.0004(19)
C13 0.042(2) 0.042(2) 0.040(2) 0.003(2) -0.0015(17) 0.0078(18)
C14 0.057(2) 0.057(3) 0.051(3) -0.002(2) 0.0012(19) 0.005(2)
C15 0.088(3) 0.064(3) 0.068(3) -0.012(3) -0.008(3) 0.004(3)
C16 0.109(4) 0.084(4) 0.048(3) -0.017(3) 0.003(3) 0.027(3)
C17 0.105(4) 0.086(4) 0.063(3) -0.003(3) 0.036(3) 0.017(3)
C18 0.074(3) 0.062(3) 0.062(3) -0.004(3) 0.020(2) 0.003(2)
C19 0.0307(17) 0.050(2) 0.037(2) 0.008(2) 0.0032(14) 0.0013(18)
C20 0.054(2) 0.061(3) 0.046(3) 0.004(2) -0.0007(19) 0.010(2)
C21 0.074(3) 0.079(4) 0.042(2) 0.002(3) -0.004(2) -0.003(3)
C22 0.050(2) 0.085(4) 0.054(3) 0.030(3) -0.008(2) -0.004(2)
C23 0.057(2) 0.067(3) 0.062(3) 0.019(3) 0.003(2) 0.017(2)
C24 0.050(2) 0.054(3) 0.045(2) 0.003(2) 0.0005(18) 0.010(2)
C25 0.0365(19) 0.035(2) 0.034(2) -0.0037(18) -0.0027(15) 0.0018(16)
C26 0.040(2) 0.032(2) 0.039(2) -0.0034(19) -0.0019(16) 0.0040(16)
C27 0.047(2) 0.047(2) 0.057(3) 0.003(2) -0.007(2) 0.0097(18)
C28 0.070(3) 0.055(3) 0.049(3) 0.013(2) -0.011(2) 0.014(2)
C29 0.065(3) 0.052(3) 0.045(2) 0.010(2) 0.0013(19) -0.001(2)
C30 0.046(2) 0.048(2) 0.040(2) 0.000(2) 0.0005(18) 0.0023(18)
C31 0.0365(19) 0.045(2) 0.046(2) -0.006(2) -0.0043(18) 0.0120(18)
C32 0.052(2) 0.063(3) 0.065(3) -0.013(3) -0.003(2) 0.006(2)
C33 0.065(3) 0.098(4) 0.075(3) -0.037(3) -0.015(3) 0.000(3)
C34 0.075(3) 0.126(5) 0.061(3) -0.038(3) 0.002(3) 0.017(3)
C35 0.065(3) 0.119(4) 0.055(3) -0.013(3) 0.009(2) 0.014(3)
C36 0.050(2) 0.073(3) 0.055(3) -0.012(3) 0.005(2) 0.006(2)
C37 0.0395(19) 0.047(2) 0.038(2) -0.001(2) 0.0035(16) 0.0044(19)
C38 0.043(2) 0.056(3) 0.043(2) -0.002(2) 0.0028(18) 0.0044(18)
C39 0.056(3) 0.070(3) 0.045(2) -0.006(2) -0.003(2) -0.011(2)
C40 0.039(2) 0.093(4) 0.061(3) 0.007(3) -0.0099(19) -0.006(3)
C41 0.038(2) 0.084(3) 0.078(3) 0.002(3) 0.001(2) 0.016(2)
C42 0.045(2) 0.060(3) 0.060(3) -0.011(2) -0.0029(19) 0.012(2)
C43 0.0355(18) 0.042(2) 0.036(2) 0.002(2) -0.0044(16) 0.0031(18)
C44 0.062(3) 0.050(3) 0.057(3) 0.001(2) 0.007(2) -0.001(2)
C45 0.077(3) 0.063(3) 0.070(3) 0.015(3) 0.009(2) -0.009(3)
C46 0.090(3) 0.041(3) 0.095(4) 0.014(3) -0.012(3) -0.009(3)
C47 0.084(3) 0.043(3) 0.084(4) -0.010(3) -0.003(3) 0.013(2)
C48 0.056(2) 0.046(3) 0.057(3) 0.001(2) 0.0077(19) 0.007(2)
C49 0.133(5) 0.107(4) 0.079(4) 0.011(4) 0.012(3) -0.003(4)

loop_
_atom_type_symbol
_atom_type_description
_atom_type_scat_dispersion_real
_atom_type_scat_dispersion_imag
_atom_type_scat_source
C C 0.0033 0.0016 'International Tables Vol C Tables 4.2.6.8 and 6.1.1.4'
H H 0.0000 0.0000 'International Tables Vol C Tables 4.2.6.8 and 6.1.1.4'
N N 0.0061 0.0033 'International Tables Vol C Tables 4.2.6.8 and 6.1.1.4'
P P 0.1023 0.0942 'International Tables Vol C Tables 4.2.6.8 and 6.1.1.4'
Cl Cl 0.1484 0.1585 'International Tables Vol C Tables 4.2.6.8 and 6.1.1.4'
Pd Pd -0.9988 1.0072 'International Tables Vol C Tables 4.2.6.8 and 6.1.1.4'

loop_
_geom_angle_atom_site_label_1
_geom_angle_atom_site_label_2
_geom_angle_atom_site_label_3
_geom_angle
_geom_angle_site_symmetry_1
_geom_angle_site_symmetry_3
_geom_angle_publ_flag
C25 Pd1 C1 94.27(14) . . ?
C25 Pd1 N1 176.57(12) . . ?
C1 Pd1 N1 86.30(12) . . ?
C25 Pd1 N2 84.70(12) . . ?
C1 Pd1 N2 176.58(12) . . ?
N1 Pd1 N2 94.92(11) . . ?
C25 Pd1 P2 61.61(10) . . ?
C1 Pd1 P2 145.22(10) . . ?
N1 Pd1 P2 119.33(7) . . ?
N2 Pd1 P2 31.83(8) . . ?
C7 N1 P1 126.1(2) . . ?
C7 N1 Pd1 126.4(2) . . ?
P1 N1 Pd1 105.41(15) . . ?
C43 N2 P2 126.9(2) . . ?
C43 N2 Pd1 127.4(2) . . ?
P2 N2 Pd1 102.71(15) . . ?
N1 P1 C2 105.28(15) . . ?
N1 P1 C13 111.99(16) . . ?
C2 P1 C13 108.45(17) . . ?
N1 P1 C19 114.16(15) . . ?
C2 P1 C19 109.13(16) . . ?
C13 P1 C19 107.68(16) . . ?
N2 P2 C26 101.64(15) . . ?
N2 P2 C37 116.78(16) . . ?
C26 P2 C37 107.80(15) . . ?
N2 P2 C31 114.22(15) . . ?
C26 P2 C31 110.19(18) . . ?
C37 P2 C31 105.97(16) . . ?
N2 P2 Pd1 45.46(10) . . ?
C26 P2 Pd1 70.13(10) . . ?
C37 P2 Pd1 157.78(12) . . ?
C31 P2 Pd1 95.12(11) . . ?
C6 C1 C2 116.2(3) . . ?
C6 C1 Pd1 128.2(3) . . ?
C2 C1 Pd1 115.4(3) . . ?
C3 C2 C1 121.8(3) . . ?
C3 C2 P1 124.5(3) . . ?
C1 C2 P1 113.5(2) . . ?
C4 C3 C2 120.3(4) . . ?
C3 C4 C5 118.9(4) . . ?
C4 C5 C6 121.5(4) . . ?
C5 C6 C1 121.1(3) . . ?
C12 C7 C8 117.1(4) . . ?
C12 C7 N1 119.6(3) . . ?
C8 C7 N1 123.3(3) . . ?
C9 C8 C7 121.2(4) . . ?
C10 C9 C8 120.8(4) . . ?
C9 C10 C11 118.9(4) . . ?
C10 C11 C12 120.8(4) . . ?
C7 C12 C11 121.1(4) . . ?
C14 C13 C18 118.0(4) . . ?
C14 C13 P1 120.7(3) . . ?
C18 C13 P1 121.3(3) . . ?
C13 C14 C15 121.3(4) . . ?
C16 C15 C14 119.8(5) . . ?
C17 C16 C15 119.9(5) . . ?
C16 C17 C18 120.5(5) . . ?
C17 C18 C13 120.6(4) . . ?
C24 C19 C20 119.1(3) . . ?
C24 C19 P1 122.9(3) . . ?
C20 C19 P1 117.9(3) . . ?
C19 C20 C21 120.7(4) . . ?
C22 C21 C20 119.5(4) . . ?
C23 C22 C21 120.1(4) . . ?
C22 C23 C24 120.3(4) . . ?
C19 C24 C23 120.2(4) . . ?
C30 C25 C26 115.4(3) . . ?
C30 C25 Pd1 128.9(2) . . ?
C26 C25 Pd1 115.0(2) . . ?
C27 C26 C25 122.0(3) . . ?
C27 C26 P2 124.1(3) . . ?
C25 C26 P2 113.2(2) . . ?
C28 C27 C26 119.8(3) . . ?
C29 C28 C27 119.5(3) . . ?
C28 C29 C30 120.2(4) . . ?
C29 C30 C25 122.9(3) . . ?
C32 C31 C36 118.4(4) . . ?
C32 C31 P2 120.7(3) . . ?
C36 C31 P2 120.6(3) . . ?
C31 C32 C33 120.1(4) . . ?
C34 C33 C32 120.3(5) . . ?
C33 C34 C35 120.9(5) . . ?
C36 C35 C34 119.3(5) . . ?
C35 C36 C31 121.0(4) . . ?
C42 C37 C38 119.1(3) . . ?
C42 C37 P2 120.8(3) . . ?
C38 C37 P2 119.7(3) . . ?
C39 C38 C37 119.9(3) . . ?
C40 C39 C38 120.7(4) . . ?
C39 C40 C41 120.1(4) . . ?
C40 C41 C42 120.2(4) . . ?
C41 C42 C37 120.1(4) . . ?
C44 C43 C48 117.6(4) . . ?
C44 C43 N2 124.4(3) . . ?
C48 C43 N2 118.0(3) . . ?
C43 C44 C45 120.9(4) . . ?
C46 C45 C44 121.1(4) . . ?
C45 C46 C47 119.2(4) . . ?
C48 C47 C46 120.0(4) . . ?
C43 C48 C47 121.1(4) . . ?
Cl1 C49 Cl2 112.8(3) . . ?

loop_
_geom_bond_atom_site_label_1
_geom_bond_atom_site_label_2
_geom_bond_distance
_geom_bond_site_symmetry_2
_geom_bond_publ_flag
Pd1 C25 2.004(3) . ?
Pd1 C1 2.011(3) . ?
Pd1 N1 2.146(3) . ?
Pd1 N2 2.172(3) . ?
Pd1 P2 2.9729(19) . ?
Cl1 C49 1.740(6) . ?
Cl2 C49 1.759(6) . ?
N1 C7 1.419(4) . ?
N1 P1 1.599(3) . ?
N2 C43 1.404(5) . ?
N2 P2 1.607(3) . ?
P1 C2 1.786(4) . ?
P1 C13 1.806(4) . ?
P1 C19 1.810(3) . ?
P2 C26 1.787(4) . ?
P2 C37 1.813(3) . ?
P2 C31 1.820(4) . ?
C1 C6 1.400(5) . ?
C1 C2 1.415(4) . ?
C2 C3 1.399(5) . ?
C3 C4 1.372(5) . ?
C4 C5 1.380(5) . ?
C5 C6 1.393(5) . ?
C7 C12 1.385(5) . ?
C7 C8 1.399(5) . ?
C8 C9 1.383(5) . ?
C9 C10 1.367(6) . ?
C10 C11 1.376(6) . ?
C11 C12 1.389(5) . ?
C13 C14 1.371(5) . ?
C13 C18 1.398(5) . ?
C14 C15 1.386(6) . ?
C15 C16 1.384(7) . ?
C16 C17 1.355(7) . ?
C17 C18 1.384(6) . ?
C19 C24 1.375(5) . ?
C19 C20 1.379(5) . ?
C20 C21 1.384(5) . ?
C21 C22 1.377(6) . ?
C22 C23 1.364(6) . ?
C23 C24 1.385(5) . ?
C25 C30 1.402(5) . ?
C25 C26 1.416(4) . ?
C26 C27 1.401(5) . ?
C27 C28 1.387(5) . ?
C28 C29 1.381(5) . ?
C29 C30 1.386(5) . ?
C31 C32 1.379(5) . ?
C31 C36 1.402(5) . ?
C32 C33 1.403(5) . ?
C33 C34 1.348(6) . ?
C34 C35 1.381(7) . ?
C35 C36 1.379(5) . ?
C37 C42 1.394(5) . ?
C37 C38 1.398(5) . ?
C38 C39 1.385(5) . ?
C39 C40 1.371(6) . ?
C40 C41 1.382(6) . ?
C41 C42 1.386(5) . ?
C43 C44 1.385(5) . ?
C43 C48 1.387(5) . ?
C44 C45 1.385(6) . ?
C45 C46 1.351(6) . ?
C46 C47 1.388(6) . ?
C47 C48 1.387(6) . ?
